data_4333731
loop_
_publ_author_name
'Michael P. Marshak'
'Daniel G. Nocera'

_publ_section_title
;
 Chromium(IV) Siloxide
;
_journal_name_full 'Inorganic Chemistry'
_journal_page_first 1173
_journal_page_last 1175
_journal_paper_doi 10.1021/ic3023612
_journal_volume 52
_journal_year 2013
_chemical_formula_moiety 'C36 H84 Cr O4 Si4'
_chemical_formula_sum 'C36 H84 Cr O4 Si4'
_chemical_formula_weight 745.39
_chemical_name_common (disilox)4Cr
_chemical_name_systematic
; 
 ? 
;
_space_group_IT_number 15
_symmetry_cell_setting monoclinic
_symmetry_space_group_name_Hall '-C 2yc'
_symmetry_space_group_name_H-M 'C 1 2/c 1'
_atom_sites_solution_hydrogens geom
_atom_sites_solution_primary direct
_atom_sites_solution_secondary difmap
_audit_creation_method SHELXL-97
_cell_angle_alpha 90.00
_cell_angle_beta 118.9420(10)
_cell_angle_gamma 90.00
_cell_formula_units_Z 4
_cell_length_a 22.888(2)
_cell_length_b 10.9647(9)
_cell_length_c 20.834(3)
_cell_measurement_temperature 296(2)
_cell_volume 4575.5(9)
_computing_cell_refinement 'SAINT 7.46A (Bruker-AXS, 2009)'
_computing_data_collection 'APEX2 v2009.9.0 (Bruker-AXS, 2009)'
_computing_data_reduction 'SAINT 7.46A (Bruker-AXS, 2009)'
_computing_structure_refinement 'SHELXL-97 (Sheldrick, 2009)'
_computing_structure_solution 'SHELXS-97 (Sheldrick, 2009)'
_diffrn_ambient_temperature 296(2)
_diffrn_detector_area_resol_mean 8.3
_diffrn_measured_fraction_theta_full 0.946
_diffrn_measured_fraction_theta_max 0.946
_diffrn_measurement_device_type 'Bruker Smart APEX CCD'
_diffrn_measurement_method '\f and \w scans'
_diffrn_radiation_monochromator graphite
_diffrn_radiation_source 'fine-focus sealed tube'
_diffrn_radiation_type MoK\a
_diffrn_radiation_wavelength 0.71073
_diffrn_reflns_av_R_equivalents 0.0376
_diffrn_reflns_av_sigmaI/netI 0.0232
_diffrn_reflns_limit_h_max 31
_diffrn_reflns_limit_h_min -33
_diffrn_reflns_limit_k_max 15
_diffrn_reflns_limit_k_min -16
_diffrn_reflns_limit_l_max 30
_diffrn_reflns_limit_l_min -30
_diffrn_reflns_number 52150
_diffrn_reflns_theta_full 31.56
_diffrn_reflns_theta_max 31.56
_diffrn_reflns_theta_min 2.03
_diffrn_standards_decay_% 0
_diffrn_standards_interval_count 0
_diffrn_standards_interval_time 0
_diffrn_standards_number 0
_exptl_absorpt_coefficient_mu 0.386
_exptl_absorpt_correction_T_max 0.9885
_exptl_absorpt_correction_T_min 0.8609
_exptl_absorpt_correction_type multi-scan
_exptl_absorpt_process_details 'SADABS (Sheldrick, 2009)'
_exptl_crystal_colour brown
_exptl_crystal_density_diffrn 1.082
_exptl_crystal_description plate
_exptl_crystal_F_000 1648
_exptl_crystal_size_max 0.40
_exptl_crystal_size_mid 0.35
_exptl_crystal_size_min 0.03
_refine_diff_density_max 0.582
_refine_diff_density_min -0.459
_refine_diff_density_rms 0.057
_refine_ls_extinction_method none
_refine_ls_goodness_of_fit_ref 1.074
_refine_ls_hydrogen_treatment constr
_refine_ls_matrix_type full
_refine_ls_number_parameters 301
_refine_ls_number_reflns 7249
_refine_ls_number_restraints 0
_refine_ls_restrained_S_all 1.074
_refine_ls_R_factor_all 0.0432
_refine_ls_R_factor_gt 0.0321
_refine_ls_shift/su_max 0.001
_refine_ls_shift/su_mean 0.000
_refine_ls_structure_factor_coef Fsqd
_refine_ls_weighting_details 'calc w=1/[\s^2^(Fo^2^)+(0.0407P)^2^+2.6703P] where P=(Fo^2^+2Fc^2^)/3'
_refine_ls_weighting_scheme calc
_refine_ls_wR_factor_gt 0.0799
_refine_ls_wR_factor_ref 0.0877
_reflns_number_gt 6098
_reflns_number_total 7249
_reflns_threshold_expression >2sigma(I)
_cod_data_source_file ic3023612_si_002_2.cif
_cod_data_source_block 10078
_cod_original_cell_volume 4575.6(8)
_cod_database_code 4333731

loop_
_symmetry_equiv_pos_as_xyz
'x, y, z'
'-x, y, -z+1/2'
'x+1/2, y+1/2, z'
'-x+1/2, y+1/2, -z+1/2'
'-x, -y, -z'
'x, -y, z-1/2'
'-x+1/2, -y+1/2, -z'
'x+1/2, -y+1/2, z-1/2'

loop_
_atom_site_label
_atom_site_type_symbol
_atom_site_fract_x
_atom_site_fract_y
_atom_site_fract_z
_atom_site_U_iso_or_equiv
_atom_site_adp_type
_atom_site_occupancy
_atom_site_symmetry_multiplicity
_atom_site_calc_flag
_atom_site_refinement_flags
_atom_site_disorder_assembly
_atom_site_disorder_group
Cr1 Cr 0.0000 0.284279(19) 0.2500 0.01510(6) Uani 1 2 d S . .
O1 O 0.06025(4) 0.37353(7) 0.32213(4) 0.02256(16) Uani 1 1 d . . .
O2 O 0.04167(4) 0.19408(7) 0.21456(5) 0.02432(16) Uani 1 1 d . A .
Si1 Si 0.078616(14) 0.46742(3) 0.392230(16) 0.01884(7) Uani 1 1 d . . .
Si2 Si 0.106168(15) 0.10407(3) 0.231438(16) 0.02006(7) Uani 1 1 d . . .
C1 C 0.00355(6) 0.56273(12) 0.37024(7) 0.0307(2) Uani 1 1 d . . .
H1A H -0.0025 0.6218 0.3335 0.046 Uiso 1 1 calc R . .
H1B H 0.0098 0.6039 0.4138 0.046 Uiso 1 1 calc R . .
H1C H -0.0352 0.5114 0.3521 0.046 Uiso 1 1 calc R . .
C2 C 0.14854(6) 0.57315(11) 0.40148(7) 0.0284(2) Uani 1 1 d . . .
C3 C 0.21810(7) 0.51519(17) 0.43887(9) 0.0461(4) Uani 1 1 d . . .
H3A H 0.2499 0.5717 0.4383 0.069 Uiso 1 1 calc R . .
H3B H 0.2176 0.4423 0.4131 0.069 Uiso 1 1 calc R . .
H3C H 0.2304 0.4952 0.4887 0.069 Uiso 1 1 calc R . .
C4 C 0.13235(8) 0.61432(13) 0.32400(8) 0.0389(3) Uani 1 1 d . . .
H4A H 0.1653 0.6719 0.3274 0.058 Uiso 1 1 calc R . .
H4B H 0.0891 0.6519 0.3001 0.058 Uiso 1 1 calc R . .
H4C H 0.1325 0.5448 0.2961 0.058 Uiso 1 1 calc R . .
C5 C 0.15091(8) 0.68836(13) 0.44545(9) 0.0439(3) Uani 1 1 d . . .
H5A H 0.1618 0.6655 0.4945 0.066 Uiso 1 1 calc R . .
H5B H 0.1081 0.7278 0.4221 0.066 Uiso 1 1 calc R . .
H5C H 0.1842 0.7434 0.4471 0.066 Uiso 1 1 calc R . .
C6 C 0.09921(6) 0.37001(10) 0.47607(6) 0.0244(2) Uani 1 1 d . . .
C7 C 0.14573(8) 0.26355(13) 0.48378(8) 0.0398(3) Uani 1 1 d . . .
H7A H 0.1878 0.2950 0.4914 0.060 Uiso 1 1 calc R . .
H7B H 0.1257 0.2152 0.4399 0.060 Uiso 1 1 calc R . .
H7C H 0.1528 0.2139 0.5249 0.060 Uiso 1 1 calc R . .
C8 C 0.03313(7) 0.31579(13) 0.46590(7) 0.0335(3) Uani 1 1 d . . .
H8A H 0.0422 0.2614 0.5058 0.050 Uiso 1 1 calc R . .
H8B H 0.0115 0.2717 0.4205 0.050 Uiso 1 1 calc R . .
H8C H 0.0045 0.3805 0.4651 0.050 Uiso 1 1 calc R . .
C9 C 0.13057(7) 0.44558(13) 0.54731(7) 0.0331(3) Uani 1 1 d . . .
H9A H 0.1344 0.3960 0.5871 0.050 Uiso 1 1 calc R . .
H9B H 0.1028 0.5149 0.5415 0.050 Uiso 1 1 calc R . .
H9C H 0.1741 0.4730 0.5576 0.050 Uiso 1 1 calc R . .
C11 C 0.13491(12) 0.0161(2) 0.32051(11) 0.0329(4) Uani 0.646(2) 1 d P A 1
H11A H 0.1357 0.0696 0.3574 0.049 Uiso 0.646(2) 1 calc PR A 1
H11B H 0.1789 -0.0157 0.3366 0.049 Uiso 0.646(2) 1 calc PR A 1
H11C H 0.1046 -0.0500 0.3125 0.049 Uiso 0.646(2) 1 calc PR A 1
C12 C 0.07828(9) -0.01361(17) 0.15391(11) 0.0243(4) Uani 0.646(2) 1 d P A 1
C13 C 0.1223(7) -0.1281(13) 0.1813(7) 0.0349(5) Uani 0.646(2) 1 d P A 1
H13A H 0.1192 -0.1625 0.2219 0.052 Uiso 0.646(2) 1 calc PR A 1
H13B H 0.1679 -0.1065 0.1968 0.052 Uiso 0.646(2) 1 calc PR A 1
H13C H 0.1074 -0.1869 0.1424 0.052 Uiso 0.646(2) 1 calc PR A 1
C14 C 0.08168(10) 0.03502(18) 0.08602(10) 0.0305(4) Uani 0.646(2) 1 d P A 1
H14A H 0.1271 0.0541 0.0995 0.046 Uiso 0.646(2) 1 calc PR A 1
H14B H 0.0549 0.1072 0.0681 0.046 Uiso 0.646(2) 1 calc PR A 1
H14C H 0.0652 -0.0261 0.0483 0.046 Uiso 0.646(2) 1 calc PR A 1
C15 C 0.00535(13) -0.0502(3) 0.12875(17) 0.0394(6) Uani 0.646(2) 1 d P A 1
H15A H -0.0081 -0.1125 0.0919 0.059 Uiso 0.646(2) 1 calc PR A 1
H15B H -0.0230 0.0197 0.1088 0.059 Uiso 0.646(2) 1 calc PR A 1
H15C H 0.0018 -0.0807 0.1699 0.059 Uiso 0.646(2) 1 calc PR A 1
C16 C 0.17957(9) 0.20206(16) 0.24368(13) 0.0235(4) Uani 0.646(2) 1 d P A 1
C17 C 0.15849(12) 0.2978(2) 0.18315(16) 0.0371(5) Uani 0.646(2) 1 d P A 1
H17A H 0.1958 0.3495 0.1932 0.056 Uiso 0.646(2) 1 calc PR A 1
H17B H 0.1228 0.3461 0.1814 0.056 Uiso 0.646(2) 1 calc PR A 1
H17C H 0.1436 0.2579 0.1368 0.056 Uiso 0.646(2) 1 calc PR A 1
C18 C 0.2381(5) 0.1273(7) 0.2481(5) 0.0284(9) Uani 0.646(2) 1 d P A 1
H18A H 0.2251 0.0897 0.2015 0.043 Uiso 0.646(2) 1 calc PR A 1
H18B H 0.2503 0.0653 0.2850 0.043 Uiso 0.646(2) 1 calc PR A 1
H18C H 0.2756 0.1801 0.2606 0.043 Uiso 0.646(2) 1 calc PR A 1
C19 C 0.20491(10) 0.27031(19) 0.31734(12) 0.0340(5) Uani 0.646(2) 1 d P A 1
H19A H 0.2224 0.2126 0.3569 0.051 Uiso 0.646(2) 1 calc PR A 1
H19B H 0.1686 0.3143 0.3173 0.051 Uiso 0.646(2) 1 calc PR A 1
H19C H 0.2394 0.3265 0.3236 0.051 Uiso 0.646(2) 1 calc PR A 1
C21 C 0.1511(2) 0.0839(5) 0.3309(2) 0.0351(9) Uani 0.354(2) 1 d P A 2
H21A H 0.1719 0.1594 0.3539 0.053 Uiso 0.354(2) 1 calc PR A 2
H21B H 0.1846 0.0221 0.3436 0.053 Uiso 0.354(2) 1 calc PR A 2
H21C H 0.1203 0.0597 0.3475 0.053 Uiso 0.354(2) 1 calc PR A 2
C22 C 0.06689(18) -0.0408(3) 0.1816(2) 0.0265(7) Uani 0.354(2) 1 d P A 2
C23 C 0.1199(12) -0.128(2) 0.1824(13) 0.0349(5) Uani 0.354(2) 1 d P A 2
H23A H 0.1563 -0.1355 0.2315 0.052 Uiso 0.354(2) 1 calc PR A 2
H23B H 0.1362 -0.0970 0.1510 0.052 Uiso 0.354(2) 1 calc PR A 2
H23C H 0.1003 -0.2072 0.1652 0.052 Uiso 0.354(2) 1 calc PR A 2
C25 C 0.0346(2) -0.1014(3) 0.2230(3) 0.0388(10) Uani 0.354(2) 1 d P A 2
H25A H 0.0042 -0.0452 0.2267 0.058 Uiso 0.354(2) 1 calc PR A 2
H25B H 0.0687 -0.1239 0.2713 0.058 Uiso 0.354(2) 1 calc PR A 2
H25C H 0.0107 -0.1729 0.1970 0.058 Uiso 0.354(2) 1 calc PR A 2
C24 C 0.0123(3) -0.0230(5) 0.1023(3) 0.0411(11) Uani 0.354(2) 1 d P A 2
H24A H -0.0060 -0.1008 0.0809 0.062 Uiso 0.354(2) 1 calc PR A 2
H24B H 0.0310 0.0153 0.0749 0.062 Uiso 0.354(2) 1 calc PR A 2
H24C H -0.0223 0.0278 0.1012 0.062 Uiso 0.354(2) 1 calc PR A 2
C26 C 0.15985(19) 0.1904(3) 0.1999(3) 0.0294(8) Uani 0.354(2) 1 d P A 2
C27 C 0.1368(2) 0.1835(4) 0.1175(2) 0.0414(10) Uani 0.354(2) 1 d P A 2
H27A H 0.0926 0.2165 0.0904 0.062 Uiso 0.354(2) 1 calc PR A 2
H27B H 0.1367 0.0999 0.1036 0.062 Uiso 0.354(2) 1 calc PR A 2
H27C H 0.1668 0.2297 0.1070 0.062 Uiso 0.354(2) 1 calc PR A 2
C28 C 0.2297(9) 0.1330(16) 0.2402(9) 0.046(4) Uani 0.354(2) 1 d P A 2
H28A H 0.2269 0.0483 0.2275 0.069 Uiso 0.354(2) 1 calc PR A 2
H28B H 0.2470 0.1409 0.2922 0.069 Uiso 0.354(2) 1 calc PR A 2
H28C H 0.2588 0.1741 0.2261 0.069 Uiso 0.354(2) 1 calc PR A 2
C29 C 0.1640(3) 0.3253(4) 0.2212(4) 0.0496(13) Uani 0.354(2) 1 d P A 2
H29A H 0.1951 0.3665 0.2102 0.074 Uiso 0.354(2) 1 calc PR A 2
H29B H 0.1788 0.3318 0.2728 0.074 Uiso 0.354(2) 1 calc PR A 2
H29C H 0.1208 0.3622 0.1941 0.074 Uiso 0.354(2) 1 calc PR A 2

loop_
_atom_site_aniso_label
_atom_site_aniso_U_11
_atom_site_aniso_U_22
_atom_site_aniso_U_33
_atom_site_aniso_U_23
_atom_site_aniso_U_13
_atom_site_aniso_U_12
Cr1 0.01760(11) 0.01351(10) 0.01575(11) 0.000 0.00931(9) 0.000
O1 0.0223(4) 0.0258(4) 0.0198(4) -0.0063(3) 0.0104(3) -0.0043(3)
O2 0.0234(4) 0.0254(4) 0.0266(4) -0.0072(3) 0.0140(3) 0.0012(3)
Si1 0.01916(14) 0.01898(13) 0.01722(13) -0.00187(10) 0.00789(11) -0.00020(10)
Si2 0.02034(14) 0.02034(14) 0.02089(14) -0.00280(10) 0.01108(12) -0.00044(10)
C1 0.0272(6) 0.0324(6) 0.0299(6) -0.0005(5) 0.0120(5) 0.0071(5)
C2 0.0266(6) 0.0292(6) 0.0263(6) -0.0019(4) 0.0104(5) -0.0067(4)
C3 0.0262(7) 0.0614(10) 0.0494(9) 0.0084(7) 0.0171(6) -0.0022(6)
C4 0.0454(8) 0.0376(7) 0.0345(7) 0.0034(5) 0.0198(6) -0.0122(6)
C5 0.0485(8) 0.0334(7) 0.0430(8) -0.0129(6) 0.0168(7) -0.0182(6)
C6 0.0290(6) 0.0244(5) 0.0192(5) -0.0004(4) 0.0113(4) 0.0006(4)
C7 0.0506(8) 0.0330(7) 0.0367(7) 0.0095(5) 0.0220(7) 0.0163(6)
C8 0.0409(7) 0.0371(6) 0.0254(6) -0.0015(5) 0.0184(5) -0.0104(5)
C9 0.0342(6) 0.0416(7) 0.0197(5) -0.0033(5) 0.0101(5) -0.0025(5)
C11 0.0369(11) 0.0365(12) 0.0250(9) 0.0049(8) 0.0147(8) 0.0033(9)
C12 0.0238(8) 0.0209(8) 0.0257(9) -0.0057(7) 0.0100(7) 0.0005(6)
C13 0.0419(11) 0.0223(5) 0.0414(8) -0.0033(5) 0.0207(8) 0.0065(7)
C14 0.0342(10) 0.0322(9) 0.0226(8) -0.0050(7) 0.0119(8) 0.0031(7)
C15 0.0293(11) 0.0372(13) 0.0510(17) -0.0178(12) 0.0188(12) -0.0120(9)
C16 0.0185(8) 0.0229(8) 0.0286(10) -0.0040(7) 0.0109(8) -0.0010(6)
C17 0.0311(11) 0.0291(11) 0.0476(14) 0.0068(10) 0.0162(11) -0.0042(8)
C18 0.0174(17) 0.036(2) 0.0342(17) -0.0069(14) 0.0142(16) 0.0019(12)
C19 0.0215(9) 0.0369(10) 0.0415(11) -0.0180(8) 0.0137(8) -0.0062(7)
C21 0.034(2) 0.042(2) 0.0271(18) 0.0012(16) 0.0132(16) 0.0105(18)
C22 0.0330(18) 0.0183(14) 0.0364(19) -0.0018(13) 0.0233(16) 0.0024(12)
C23 0.0419(11) 0.0223(5) 0.0414(8) -0.0033(5) 0.0207(8) 0.0065(7)
C25 0.047(2) 0.0232(16) 0.061(3) 0.0029(16) 0.038(2) -0.0014(15)
C24 0.038(2) 0.033(2) 0.048(3) -0.014(2) 0.016(2) -0.0072(17)
C26 0.0227(16) 0.0276(16) 0.040(2) 0.0022(15) 0.0167(17) 0.0011(13)
C27 0.040(2) 0.051(2) 0.046(2) 0.0134(19) 0.0308(19) 0.0063(18)
C28 0.024(5) 0.046(5) 0.059(7) 0.006(3) 0.014(4) -0.005(3)
C29 0.043(3) 0.030(2) 0.086(4) -0.005(2) 0.040(3) -0.0085(18)

loop_
_atom_type_symbol
_atom_type_description
_atom_type_scat_dispersion_real
_atom_type_scat_dispersion_imag
_atom_type_scat_source
C C 0.0033 0.0016 'International Tables Vol C Tables 4.2.6.8 and 6.1.1.4'
H H 0.0000 0.0000 'International Tables Vol C Tables 4.2.6.8 and 6.1.1.4'
O O 0.0106 0.0060 'International Tables Vol C Tables 4.2.6.8 and 6.1.1.4'
Si Si 0.0817 0.0704 'International Tables Vol C Tables 4.2.6.8 and 6.1.1.4'
Cr Cr 0.3209 0.6236 'International Tables Vol C Tables 4.2.6.8 and 6.1.1.4'

loop_
_geom_angle_atom_site_label_1
_geom_angle_atom_site_label_2
_geom_angle_atom_site_label_3
_geom_angle
_geom_angle_site_symmetry_1
_geom_angle_site_symmetry_3
O1 Cr1 O1 112.61(5) . 2
O1 Cr1 O2 108.20(4) . 2
O1 Cr1 O2 108.02(4) 2 2
O1 Cr1 O2 108.02(4) . .
O1 Cr1 O2 108.20(4) 2 .
O2 Cr1 O2 111.83(6) 2 .
Si1 O1 Cr1 148.35(5) . .
Si2 O2 Cr1 147.88(6) . .
O1 Si1 C1 108.58(5) . .
O1 Si1 C6 107.66(5) . .
C1 Si1 C6 109.21(6) . .
O1 Si1 C2 107.90(5) . .
C1 Si1 C2 108.15(6) . .
C6 Si1 C2 115.17(5) . .
O2 Si2 C21 105.39(13) . .
O2 Si2 C22 104.29(11) . .
C21 Si2 C22 112.4(2) . .
O2 Si2 C26 106.68(11) . .
C21 Si2 C26 110.4(2) . .
C22 Si2 C26 116.61(18) . .
O2 Si2 C11 111.03(8) . .
C22 Si2 C11 87.54(15) . .
C26 Si2 C11 127.76(15) . .
O2 Si2 C16 109.16(6) . .
C21 Si2 C16 86.61(17) . .
C22 Si2 C16 135.14(13) . .
C11 Si2 C16 106.79(10) . .
O2 Si2 C12 108.71(6) . .
C21 Si2 C12 130.45(16) . .
C26 Si2 C12 92.93(15) . .
C11 Si2 C12 107.27(10) . .
C16 Si2 C12 113.86(9) . .
C3 C2 C4 108.59(12) . .
C3 C2 C5 107.94(12) . .
C4 C2 C5 107.67(11) . .
C3 C2 Si1 114.44(10) . .
C4 C2 Si1 107.92(8) . .
C5 C2 Si1 110.08(9) . .
C7 C6 C9 109.38(11) . .
C7 C6 C8 107.82(11) . .
C9 C6 C8 107.97(10) . .
C7 C6 Si1 111.97(8) . .
C9 C6 Si1 112.06(8) . .
C8 C6 Si1 107.45(8) . .
C13 C12 C15 108.7(5) . .
C13 C12 C14 107.9(5) . .
C15 C12 C14 107.69(19) . .
C13 C12 Si2 110.2(5) . .
C15 C12 Si2 109.01(15) . .
C14 C12 Si2 113.21(13) . .
C17 C16 C18 109.5(4) . .
C17 C16 C19 107.67(18) . .
C18 C16 C19 107.6(3) . .
C17 C16 Si2 111.79(15) . .
C18 C16 Si2 113.2(3) . .
C19 C16 Si2 106.80(13) . .
C24 C22 C25 107.5(4) . .
C24 C22 C23 108.6(10) . .
C25 C22 C23 108.4(9) . .
C24 C22 Si2 114.4(3) . .
C25 C22 Si2 106.8(3) . .
C23 C22 Si2 111.0(9) . .
C27 C26 C29 108.1(4) . .
C27 C26 C28 107.1(6) . .
C29 C26 C28 109.5(7) . .
C27 C26 Si2 115.6(3) . .
C29 C26 Si2 109.9(3) . .
C28 C26 Si2 106.4(7) . .

loop_
_geom_bond_atom_site_label_1
_geom_bond_atom_site_label_2
_geom_bond_distance
_geom_bond_site_symmetry_2
Cr1 O1 1.7640(8) .
Cr1 O1 1.7640(8) 2
Cr1 O2 1.7647(8) 2
Cr1 O2 1.7647(8) .
O1 Si1 1.6659(8) .
O2 Si2 1.6658(8) .
Si1 C1 1.8687(12) .
Si1 C6 1.9019(12) .
Si1 C2 1.9090(12) .
Si2 C21 1.827(4) .
Si2 C22 1.872(3) .
Si2 C26 1.902(4) .
Si2 C11 1.904(2) .
Si2 C16 1.9046(18) .
Si2 C12 1.9192(18) .
C2 C3 1.5314(19) .
C2 C4 1.5387(18) .
C2 C5 1.5459(19) .
C6 C7 1.5352(17) .
C6 C9 1.5407(16) .
C6 C8 1.5413(17) .
C12 C13 1.537(15) .
C12 C15 1.541(3) .
C12 C14 1.548(3) .
C16 C17 1.528(3) .
C16 C18 1.535(8) .
C16 C19 1.546(3) .
C22 C24 1.527(7) .
C22 C25 1.532(6) .
C22 C23 1.54(3) .
C26 C27 1.535(6) .
C26 C29 1.535(6) .
C26 C28 1.535(19) .
